data_4340826
loop_
_publ_author_name
'Chandrasekaran, P.'
'Greene, Angelique F.'
'Lillich, Karen'
'Capone, Stephen'
'Mague, Joel T.'
'DeBeer, Serena'
'Donahue, James P.'

_publ_section_title
;
 A Structural and Spectroscopic Investigation of Octahedral Platinum
 Bis(dithiolene)phosphine Complexes: Platinum Dithiolene Internal Redox
 Chemistry Induced by Phosphine Association.
;
_journal_issue 17
_journal_name_full 'Inorganic chemistry'
_journal_page_first 9192
_journal_page_last 9205
_journal_paper_doi 10.1021/ic501273b
_journal_volume 53
_journal_year 2014
_chemical_formula_moiety 'C58 H52 O4 P2 Pt S4'
_chemical_formula_sum 'C58 H52 O4 P2 Pt S4'
_chemical_formula_weight 1198.27
_chemical_name_systematic
; 
 (1,2-bis(diphenylphosphino)ethane)bis(1,2-bis(4-methoxyphenyl) 
ethene-1,2-dithiolato)platinum(IV) 
;
_space_group_IT_number 56
_symmetry_cell_setting orthorhombic
_symmetry_space_group_name_Hall '-P 2ab 2ac'
_symmetry_space_group_name_H-M 'P c c n'
_atom_sites_solution_hydrogens geom
_atom_sites_solution_primary direct
_atom_sites_solution_secondary difmap
_audit_creation_method SHELXL-97
_cell_angle_alpha 90.00
_cell_angle_beta 90.00
_cell_angle_gamma 90.00
_cell_formula_units_Z 4
_cell_length_a 17.8597(12)
_cell_length_b 18.7052(12)
_cell_length_c 16.6577(11)
_cell_measurement_reflns_used 9689
_cell_measurement_temperature 100(2)
_cell_measurement_theta_max 28.31
_cell_measurement_theta_min 2.28
_cell_volume 5564.8(6)
_computing_cell_refinement 'Bruker SAINT (Bruker-AXS 2008)'
_computing_data_collection 'Bruker APEX2 (Bruker-AXS, 2009)'
_computing_data_reduction 'Bruker SAINT (Bruker-AXS 2008)'
_computing_molecular_graphics 'Bruker SHELXTL(Bruker-AXS 2008a)'
_computing_publication_material 'Bruker SHELXTL(Bruker-AXS 2008a)'
_computing_structure_refinement 'SHELXL-97 (Sheldrick, 2008)'
_computing_structure_solution 'SHELXS-97 (Sheldrick, 2008)'
_diffrn_ambient_temperature 100(2)
_diffrn_measured_fraction_theta_full 0.999
_diffrn_measured_fraction_theta_max 0.999
_diffrn_measurement_device_type 'Bruker APEX-I CCD'
_diffrn_measurement_method '\f and \w scans'
_diffrn_radiation_monochromator graphite
_diffrn_radiation_source 'fine-focus sealed tube'
_diffrn_radiation_type MoK\a
_diffrn_radiation_wavelength 0.71073
_diffrn_reflns_av_R_equivalents 0.0506
_diffrn_reflns_av_sigmaI/netI 0.0217
_diffrn_reflns_limit_h_max 23
_diffrn_reflns_limit_h_min -23
_diffrn_reflns_limit_k_max 24
_diffrn_reflns_limit_k_min -24
_diffrn_reflns_limit_l_max 22
_diffrn_reflns_limit_l_min -22
_diffrn_reflns_number 93487
_diffrn_reflns_theta_full 28.32
_diffrn_reflns_theta_max 28.32
_diffrn_reflns_theta_min 2.18
_exptl_absorpt_coefficient_mu 2.773
_exptl_absorpt_correction_T_max 0.9364
_exptl_absorpt_correction_T_min 0.7969
_exptl_absorpt_correction_type 'integration numerical gaussian'
_exptl_absorpt_process_details 'APEX2 SCALE module (Bruker-AXS 2009)'
_exptl_crystal_colour blue
_exptl_crystal_density_diffrn 1.430
_exptl_crystal_density_method 'not measured'
_exptl_crystal_description Plate
_exptl_crystal_F_000 2416
_exptl_crystal_size_max 0.21
_exptl_crystal_size_mid 0.10
_exptl_crystal_size_min 0.02
_refine_diff_density_max 1.163
_refine_diff_density_min -0.641
_refine_diff_density_rms 0.085
_refine_ls_extinction_method none
_refine_ls_goodness_of_fit_ref 1.091
_refine_ls_hydrogen_treatment constr
_refine_ls_matrix_type full
_refine_ls_number_parameters 314
_refine_ls_number_reflns 6935
_refine_ls_number_restraints 0
_refine_ls_restrained_S_all 1.091
_refine_ls_R_factor_all 0.0322
_refine_ls_R_factor_gt 0.0236
_refine_ls_shift/su_max 0.001
_refine_ls_shift/su_mean 0.000
_refine_ls_structure_factor_coef Fsqd
_refine_ls_weighting_details 'calc w=1/[\s^2^(Fo^2^)+(0.0252P)^2^+3.5645P] where P=(Fo^2^+2Fc^2^)/3'
_refine_ls_weighting_scheme calc
_refine_ls_wR_factor_gt 0.0538
_refine_ls_wR_factor_ref 0.0566
_reflns_number_gt 5831
_reflns_number_total 6935
_reflns_threshold_expression >2\s(I)
_cod_data_source_file ic501273b_si_002.cif
_cod_data_source_block jpd294
_cod_depositor_comments
;
The following automatic conversions were performed:

'_symmetry_cell_setting' value 'Orthorhombic' changed to
'orthorhombic' according to
/usr/data/users/saulius/crontab/automatic-downloads/rss-feeds/ACS/lib/dictionaries/cif_core.dic
dictionary named 'cif_core.dic' version 2.4.2 from 2011-04-26.

Automatic conversion script
Id: cif_fix_values 2281 2013-09-26 08:29:07Z andrius 

 Adding full bibliography for 4340821--4340833.cif.
;
_cod_original_sg_symbol_H-M Pccn
_cod_database_code 4340826

loop_
_symmetry_equiv_pos_as_xyz
'x, y, z'
'-x+1/2, -y+1/2, z'
'-x, y+1/2, -z+1/2'
'x+1/2, -y, -z+1/2'
'-x, -y, -z'
'x-1/2, y-1/2, -z'
'x, -y-1/2, z-1/2'
'-x-1/2, y, z-1/2'

loop_
_atom_site_label
_atom_site_type_symbol
_atom_site_fract_x
_atom_site_fract_y
_atom_site_fract_z
_atom_site_U_iso_or_equiv
_atom_site_adp_type
_atom_site_occupancy
_atom_site_symmetry_multiplicity
_atom_site_calc_flag
_atom_site_refinement_flags
Pt1 Pt 0.2500 0.7500 0.215624(6) 0.01130(4) Uani 1 2 d S
S1 S 0.14996(3) 0.66765(3) 0.20526(3) 0.01523(11) Uani 1 1 d .
S2 S 0.18852(3) 0.82130(3) 0.11832(3) 0.01502(11) Uani 1 1 d .
P1 P 0.19034(3) 0.81383(3) 0.31792(3) 0.01361(11) Uani 1 1 d .
O1 O -0.12689(10) 0.51405(10) 0.02179(11) 0.0297(4) Uani 1 1 d .
O2 O -0.11154(11) 0.92873(11) -0.07860(11) 0.0387(5) Uani 1 1 d .
C1 C 0.09094(12) 0.70914(12) 0.13446(12) 0.0153(4) Uani 1 1 d .
C2 C 0.10300(12) 0.77490(12) 0.10267(13) 0.0151(4) Uani 1 1 d .
C3 C 0.03139(12) 0.65980(12) 0.10623(13) 0.0166(4) Uani 1 1 d .
C4 C -0.01657(13) 0.62251(13) 0.15752(14) 0.0206(5) Uani 1 1 d .
H4 H -0.0133 0.6301 0.2138 0.025 Uiso 1 1 calc R
C5 C -0.06871(14) 0.57462(13) 0.12776(15) 0.0244(5) Uani 1 1 d .
H5 H -0.1011 0.5500 0.1636 0.029 Uiso 1 1 calc R
C6 C -0.07389(14) 0.56242(14) 0.04551(15) 0.0225(5) Uani 1 1 d .
C7 C -0.02647(13) 0.59800(13) -0.00625(15) 0.0220(5) Uani 1 1 d .
H7 H -0.0296 0.5898 -0.0624 0.026 Uiso 1 1 calc R
C8 C 0.02547(13) 0.64554(13) 0.02396(14) 0.0204(5) Uani 1 1 d .
H8 H 0.0582 0.6693 -0.0122 0.024 Uiso 1 1 calc R
C9 C 0.04799(13) 0.81452(12) 0.05351(13) 0.0174(4) Uani 1 1 d .
C10 C -0.02935(13) 0.80689(14) 0.06547(14) 0.0232(5) Uani 1 1 d .
H10 H -0.0469 0.7748 0.1055 0.028 Uiso 1 1 calc R
C11 C -0.08054(14) 0.84504(15) 0.02033(15) 0.0275(6) Uani 1 1 d .
H11 H -0.1327 0.8385 0.0290 0.033 Uiso 1 1 calc R
C12 C -0.05592(15) 0.89313(15) -0.03786(14) 0.0254(6) Uani 1 1 d .
C13 C 0.02025(14) 0.90344(13) -0.04977(14) 0.0214(5) Uani 1 1 d .
H13 H 0.0376 0.9369 -0.0884 0.026 Uiso 1 1 calc R
C14 C 0.07069(13) 0.86395(12) -0.00419(13) 0.0182(5) Uani 1 1 d .
H14 H 0.1228 0.8709 -0.0127 0.022 Uiso 1 1 calc R
C15 C -0.13696(15) 0.50436(15) -0.06273(16) 0.0308(6) Uani 1 1 d .
H15A H -0.1529 0.5496 -0.0870 0.046 Uiso 1 1 calc R
H15B H -0.1753 0.4678 -0.0721 0.046 Uiso 1 1 calc R
H15C H -0.0896 0.4891 -0.0869 0.046 Uiso 1 1 calc R
C16 C -0.08783(18) 0.98166(17) -0.13444(16) 0.0416(8) Uani 1 1 d .
H16A H -0.0564 1.0169 -0.1070 0.062 Uiso 1 1 calc R
H16B H -0.1318 1.0056 -0.1573 0.062 Uiso 1 1 calc R
H16C H -0.0590 0.9589 -0.1775 0.062 Uiso 1 1 calc R
C17 C 0.20889(11) 0.76192(11) 0.40891(13) 0.0158(5) Uani 1 1 d .
H17A H 0.1986 0.7915 0.4570 0.019 Uiso 1 1 calc R
H17B H 0.1757 0.7195 0.4106 0.019 Uiso 1 1 calc R
C18 C 0.23038(12) 0.90176(12) 0.33420(14) 0.0169(4) Uani 1 1 d .
C19 C 0.24020(13) 0.94800(13) 0.26883(15) 0.0202(5) Uani 1 1 d .
H19 H 0.2237 0.9337 0.2170 0.024 Uiso 1 1 calc R
C20 C 0.27363(15) 1.01411(14) 0.27871(16) 0.0264(5) Uani 1 1 d .
H20 H 0.2786 1.0456 0.2343 0.032 Uiso 1 1 calc R
C21 C 0.29994(15) 1.03421(14) 0.35383(17) 0.0309(6) Uani 1 1 d .
H21 H 0.3244 1.0789 0.3604 0.037 Uiso 1 1 calc R
C22 C 0.29062(14) 0.98935(14) 0.41908(16) 0.0272(6) Uani 1 1 d .
H22 H 0.3083 1.0035 0.4705 0.033 Uiso 1 1 calc R
C23 C 0.25534(13) 0.92357(13) 0.40962(14) 0.0209(5) Uani 1 1 d .
H23 H 0.2482 0.8933 0.4548 0.025 Uiso 1 1 calc R
C24 C 0.08982(12) 0.82376(12) 0.30917(12) 0.0161(4) Uani 1 1 d .
C25 C 0.04216(13) 0.76726(13) 0.32861(14) 0.0198(5) Uani 1 1 d .
H25 H 0.0622 0.7241 0.3498 0.024 Uiso 1 1 calc R
C26 C -0.03455(14) 0.77396(14) 0.31704(15) 0.0241(5) Uani 1 1 d .
H26 H -0.0670 0.7358 0.3313 0.029 Uiso 1 1 calc R
C27 C -0.06395(13) 0.83626(15) 0.28474(14) 0.0266(6) Uani 1 1 d .
H27 H -0.1163 0.8401 0.2755 0.032 Uiso 1 1 calc R
C28 C -0.01744(14) 0.89251(14) 0.26601(15) 0.0265(6) Uani 1 1 d .
H28 H -0.0379 0.9354 0.2448 0.032 Uiso 1 1 calc R
C29 C 0.05959(13) 0.88687(13) 0.27806(14) 0.0218(5) Uani 1 1 d .
H29 H 0.0915 0.9259 0.2651 0.026 Uiso 1 1 calc R

loop_
_atom_site_aniso_label
_atom_site_aniso_U_11
_atom_site_aniso_U_22
_atom_site_aniso_U_33
_atom_site_aniso_U_23
_atom_site_aniso_U_13
_atom_site_aniso_U_12
Pt1 0.01265(6) 0.01134(6) 0.00991(6) 0.000 0.000 0.00056(4)
S1 0.0161(2) 0.0145(3) 0.0151(2) 0.0022(2) -0.0016(2) -0.0009(2)
S2 0.0169(2) 0.0144(3) 0.0138(2) 0.0023(2) -0.0016(2) -0.0014(2)
P1 0.0144(2) 0.0142(3) 0.0122(2) 0.0000(2) 0.0000(2) 0.0022(2)
O1 0.0289(10) 0.0329(11) 0.0271(10) -0.0033(8) -0.0021(8) -0.0143(8)
O2 0.0338(11) 0.0526(13) 0.0297(10) 0.0160(9) -0.0018(8) 0.0234(10)
C1 0.0131(10) 0.0195(11) 0.0132(10) -0.0013(9) -0.0001(8) 0.0019(8)
C2 0.0160(10) 0.0163(10) 0.0131(10) 0.0008(8) 0.0011(8) 0.0002(8)
C3 0.0159(10) 0.0170(11) 0.0168(11) 0.0032(9) -0.0016(9) 0.0008(8)
C4 0.0234(11) 0.0235(12) 0.0148(11) 0.0022(9) 0.0016(9) -0.0024(9)
C5 0.0264(12) 0.0248(13) 0.0220(12) 0.0032(10) 0.0030(10) -0.0088(10)
C6 0.0194(11) 0.0220(12) 0.0262(13) -0.0010(10) -0.0021(10) -0.0042(10)
C7 0.0235(12) 0.0252(13) 0.0175(11) 0.0003(10) -0.0010(10) -0.0037(10)
C8 0.0199(11) 0.0238(13) 0.0173(11) 0.0005(9) 0.0008(9) -0.0052(10)
C9 0.0204(11) 0.0175(11) 0.0142(10) -0.0015(9) -0.0019(9) 0.0030(9)
C10 0.0206(11) 0.0290(13) 0.0200(12) 0.0062(10) 0.0023(9) 0.0033(10)
C11 0.0184(12) 0.0400(16) 0.0241(12) 0.0039(11) 0.0024(10) 0.0083(11)
C12 0.0279(13) 0.0313(15) 0.0169(11) 0.0013(10) -0.0035(10) 0.0148(11)
C13 0.0298(13) 0.0188(12) 0.0156(11) 0.0020(9) -0.0010(10) 0.0064(10)
C14 0.0202(11) 0.0186(11) 0.0159(11) -0.0001(9) -0.0010(9) 0.0021(9)
C15 0.0325(14) 0.0310(15) 0.0290(14) -0.0049(11) -0.0090(12) -0.0089(12)
C16 0.0532(19) 0.0467(18) 0.0250(14) 0.0126(13) -0.0007(13) 0.0268(15)
C17 0.0144(10) 0.0194(12) 0.0137(10) 0.0016(8) 0.0023(8) 0.0033(8)
C18 0.0159(10) 0.0151(10) 0.0196(11) -0.0034(9) -0.0009(8) 0.0034(8)
C19 0.0240(12) 0.0164(11) 0.0204(11) -0.0024(9) 0.0000(9) 0.0013(9)
C20 0.0308(13) 0.0190(12) 0.0293(14) -0.0018(10) 0.0052(11) -0.0001(10)
C21 0.0321(14) 0.0208(13) 0.0397(15) -0.0088(12) 0.0046(12) -0.0032(11)
C22 0.0247(13) 0.0291(14) 0.0277(13) -0.0118(11) -0.0038(10) 0.0008(10)
C23 0.0210(11) 0.0202(11) 0.0215(11) -0.0035(9) -0.0026(10) 0.0052(10)
C24 0.0161(10) 0.0211(11) 0.0112(9) -0.0021(9) 0.0020(8) 0.0041(9)
C25 0.0202(11) 0.0229(12) 0.0163(11) -0.0003(9) 0.0020(9) 0.0008(9)
C26 0.0195(11) 0.0289(13) 0.0238(12) -0.0033(11) 0.0028(10) -0.0030(10)
C27 0.0150(11) 0.0407(15) 0.0242(13) -0.0056(11) -0.0014(9) 0.0044(10)
C28 0.0216(12) 0.0303(14) 0.0275(13) 0.0042(11) -0.0019(10) 0.0110(10)
C29 0.0212(11) 0.0216(12) 0.0225(12) 0.0043(10) -0.0002(9) 0.0031(9)

loop_
_atom_type_symbol
_atom_type_description
_atom_type_scat_dispersion_real
_atom_type_scat_dispersion_imag
_atom_type_scat_source
C C 0.0033 0.0016 'International Tables Vol C Tables 4.2.6.8 and 6.1.1.4'
H H 0.0000 0.0000 'International Tables Vol C Tables 4.2.6.8 and 6.1.1.4'
O O 0.0106 0.0060 'International Tables Vol C Tables 4.2.6.8 and 6.1.1.4'
P P 0.1023 0.0942 'International Tables Vol C Tables 4.2.6.8 and 6.1.1.4'
S S 0.1246 0.1234 'International Tables Vol C Tables 4.2.6.8 and 6.1.1.4'
Pt Pt -1.7033 8.3905 'International Tables Vol C Tables 4.2.6.8 and 6.1.1.4'

loop_
_geom_angle_atom_site_label_1
_geom_angle_atom_site_label_2
_geom_angle_atom_site_label_3
_geom_angle
_geom_angle_site_symmetry_1
_geom_angle_site_symmetry_3
P1 Pt1 P1 86.41(3) 2_565 .
P1 Pt1 S1 92.38(2) 2_565 2_565
P1 Pt1 S1 93.721(19) . 2_565
P1 Pt1 S1 93.721(19) 2_565 .
P1 Pt1 S1 92.38(2) . .
S1 Pt1 S1 171.63(3) 2_565 .
P1 Pt1 S2 89.996(19) 2_565 2_565
P1 Pt1 S2 176.035(19) . 2_565
S1 Pt1 S2 88.085(19) 2_565 2_565
S1 Pt1 S2 86.189(19) . 2_565
P1 Pt1 S2 176.035(19) 2_565 .
P1 Pt1 S2 89.995(19) . .
S1 Pt1 S2 86.191(19) 2_565 .
S1 Pt1 S2 88.085(19) . .
S2 Pt1 S2 93.65(3) 2_565 .
C1 S1 Pt1 102.35(8) . .
C2 S2 Pt1 102.94(7) . .
C24 P1 C18 108.06(10) . .
C24 P1 C17 107.49(10) . .
C18 P1 C17 106.61(10) . .
C24 P1 Pt1 116.47(7) . .
C18 P1 Pt1 113.10(7) . .
C17 P1 Pt1 104.49(7) . .
C6 O1 C15 117.08(19) . .
C12 O2 C16 116.4(2) . .
C2 C1 C3 123.63(19) . .
C2 C1 S1 124.46(17) . .
C3 C1 S1 111.51(16) . .
C1 C2 C9 124.4(2) . .
C1 C2 S2 121.49(16) . .
C9 C2 S2 114.08(16) . .
C4 C3 C8 117.2(2) . .
C4 C3 C1 123.8(2) . .
C8 C3 C1 118.9(2) . .
C5 C4 C3 121.1(2) . .
C5 C4 H4 119.4 . .
C3 C4 H4 119.4 . .
C4 C5 C6 120.2(2) . .
C4 C5 H5 119.9 . .
C6 C5 H5 119.9 . .
O1 C6 C7 124.3(2) . .
O1 C6 C5 116.0(2) . .
C7 C6 C5 119.7(2) . .
C6 C7 C8 119.7(2) . .
C6 C7 H7 120.1 . .
C8 C7 H7 120.1 . .
C7 C8 C3 122.0(2) . .
C7 C8 H8 119.0 . .
C3 C8 H8 119.0 . .
C14 C9 C10 116.9(2) . .
C14 C9 C2 121.4(2) . .
C10 C9 C2 121.7(2) . .
C11 C10 C9 121.4(2) . .
C11 C10 H10 119.3 . .
C9 C10 H10 119.3 . .
C10 C11 C12 120.2(2) . .
C10 C11 H11 119.9 . .
C12 C11 H11 119.9 . .
O2 C12 C13 124.8(2) . .
O2 C12 C11 115.3(2) . .
C13 C12 C11 119.9(2) . .
C12 C13 C14 118.9(2) . .
C12 C13 H13 120.6 . .
C14 C13 H13 120.6 . .
C13 C14 C9 122.7(2) . .
C13 C14 H14 118.6 . .
C9 C14 H14 118.6 . .
O1 C15 H15A 109.5 . .
O1 C15 H15B 109.5 . .
H15A C15 H15B 109.5 . .
O1 C15 H15C 109.5 . .
H15A C15 H15C 109.5 . .
H15B C15 H15C 109.5 . .
O2 C16 H16A 109.5 . .
O2 C16 H16B 109.5 . .
H16A C16 H16B 109.5 . .
O2 C16 H16C 109.5 . .
H16A C16 H16C 109.5 . .
H16B C16 H16C 109.5 . .
C17 C17 P1 109.11(11) 2_565 .
C17 C17 H17A 109.9 2_565 .
P1 C17 H17A 109.9 . .
C17 C17 H17B 109.9 2_565 .
P1 C17 H17B 109.9 . .
H17A C17 H17B 108.3 . .
C23 C18 C19 118.7(2) . .
C23 C18 P1 121.74(18) . .
C19 C18 P1 119.52(17) . .
C20 C19 C18 120.9(2) . .
C20 C19 H19 119.6 . .
C18 C19 H19 119.6 . .
C19 C20 C21 119.7(2) . .
C19 C20 H20 120.2 . .
C21 C20 H20 120.2 . .
C22 C21 C20 120.2(2) . .
C22 C21 H21 119.9 . .
C20 C21 H21 119.9 . .
C21 C22 C23 120.1(2) . .
C21 C22 H22 119.9 . .
C23 C22 H22 119.9 . .
C22 C23 C18 120.4(2) . .
C22 C23 H23 119.8 . .
C18 C23 H23 119.8 . .
C25 C24 C29 119.3(2) . .
C25 C24 P1 120.57(17) . .
C29 C24 P1 119.96(18) . .
C26 C25 C24 120.1(2) . .
C26 C25 H25 120.0 . .
C24 C25 H25 120.0 . .
C27 C26 C25 120.2(2) . .
C27 C26 H26 119.9 . .
C25 C26 H26 119.9 . .
C28 C27 C26 120.1(2) . .
C28 C27 H27 119.9 . .
C26 C27 H27 119.9 . .
C27 C28 C29 120.3(2) . .
C27 C28 H28 119.8 . .
C29 C28 H28 119.8 . .
C28 C29 C24 119.9(2) . .
C28 C29 H29 120.0 . .
C24 C29 H29 120.0 . .

loop_
_geom_bond_atom_site_label_1
_geom_bond_atom_site_label_2
_geom_bond_distance
_geom_bond_site_symmetry_2
Pt1 P1 2.3376(6) 2_565
Pt1 P1 2.3376(6) .
Pt1 S1 2.3654(6) 2_565
Pt1 S1 2.3654(5) .
Pt1 S2 2.3688(5) 2_565
Pt1 S2 2.3688(5) .
S1 C1 1.762(2) .
S2 C2 1.776(2) .
P1 C24 1.811(2) .
P1 C18 1.814(2) .
P1 C17 1.830(2) .
O1 C6 1.368(3) .
O1 C15 1.431(3) .
O2 C12 1.375(3) .
O2 C16 1.423(3) .
C1 C2 1.356(3) .
C1 C3 1.484(3) .
C2 C9 1.478(3) .
C3 C4 1.397(3) .
C3 C8 1.400(3) .
C4 C5 1.384(3) .
C4 H4 0.9500 .
C5 C6 1.392(3) .
C5 H5 0.9500 .
C6 C7 1.380(3) .
C7 C8 1.380(3) .
C7 H7 0.9500 .
C8 H8 0.9500 .
C9 C14 1.394(3) .
C9 C10 1.403(3) .
C10 C11 1.382(3) .
C10 H10 0.9500 .
C11 C12 1.394(4) .
C11 H11 0.9500 .
C12 C13 1.388(4) .
C13 C14 1.391(3) .
C13 H13 0.9500 .
C14 H14 0.9500 .
C15 H15A 0.9800 .
C15 H15B 0.9800 .
C15 H15C 0.9800 .
C16 H16A 0.9800 .
C16 H16B 0.9800 .
C16 H16C 0.9800 .
C17 C17 1.535(4) 2_565
C17 H17A 0.9900 .
C17 H17B 0.9900 .
C18 C23 1.394(3) .
C18 C19 1.402(3) .
C19 C20 1.383(3) .
C19 H19 0.9500 .
C20 C21 1.389(4) .
C20 H20 0.9500 .
C21 C22 1.383(4) .
C21 H21 0.9500 .
C22 C23 1.391(3) .
C22 H22 0.9500 .
C23 H23 0.9500 .
C24 C25 1.395(3) .
C24 C29 1.398(3) .
C25 C26 1.389(3) .
C25 H25 0.9500 .
C26 C27 1.387(4) .
C26 H26 0.9500 .
C27 C28 1.376(4) .
C27 H27 0.9500 .
C28 C29 1.394(3) .
C28 H28 0.9500 .
C29 H29 0.9500 .

loop_
_platon_squeeze_void_nr
_platon_squeeze_void_average_x
_platon_squeeze_void_average_y
_platon_squeeze_void_average_z
_platon_squeeze_void_volume
_platon_squeeze_void_count_electrons
_platon_squeeze_void_content
1 0.250 0.250 -0.033 407 67 ' '
2 0.750 0.750 -0.019 407 67 ' '
